data_4504172
loop_
_publ_author_name
'Zhang, Zhiming'
'Wang, Enbo'
'Qi, Yanfei'
'Li, Yangguang'
'Mao, Baodong'
'Su, Zhongmin'

_publ_section_title
;
 Synthesis, Characterization, and Crystal Structures of
 Double-Cubane-Substituted and Asymmetric Penta-Ni-Substituted Dimeric
 Polyoxometalates
;
_journal_issue 7
_journal_name_full 'Crystal Growth &amp; Design'
_journal_page_first 1305
_journal_paper_doi 10.1021/cg060868m
_journal_volume 7
_journal_year 2007
_chemical_formula_sum 'H60 K12 Ni7 O95 Si2 W16'
_chemical_formula_weight 5458.43
_chemical_name_systematic
; 
 ? 
;
_space_group_IT_number 2
_symmetry_cell_setting triclinic
_symmetry_space_group_name_Hall '-P 1'
_symmetry_space_group_name_H-M 'P -1'
_atom_sites_solution_hydrogens geom
_atom_sites_solution_primary direct
_atom_sites_solution_secondary difmap
_audit_creation_method SHELXL-97
_cell_angle_alpha 107.62(3)
_cell_angle_beta 91.67(3)
_cell_angle_gamma 102.37(3)
_cell_formula_units_Z 1
_cell_length_a 11.442(2)
_cell_length_b 11.905(2)
_cell_length_c 17.169(3)
_cell_measurement_reflns_used 16589
_cell_measurement_temperature 293(2)
_cell_measurement_theta_max 25
_cell_measurement_theta_min 3.07
_cell_volume 2166.1(8)
_computing_cell_refinement 'RAPID AUTO'
_computing_data_collection 'RAPID AUTO'
_computing_data_reduction 'RAPID AUTO'
_computing_structure_refinement 'SHELXL-97 (Sheldrick, 1997)'
_computing_structure_solution 'SHELXS-97 (Sheldrick, 1990)'
_diffrn_ambient_temperature 293(2)
_diffrn_detector_area_resol_mean 0.01
_diffrn_measured_fraction_theta_full 0.990
_diffrn_measured_fraction_theta_max 0.990
_diffrn_measurement_device_type 'Rigaku RAXIS RAPID IP'
_diffrn_measurement_method Oscillation
_diffrn_radiation_monochromator graphite
_diffrn_radiation_source 'fine-focus sealed tube'
_diffrn_radiation_type MoK\a
_diffrn_radiation_wavelength 0.71073
_diffrn_reflns_av_R_equivalents 0.1459
_diffrn_reflns_av_sigmaI/netI 0.1971
_diffrn_reflns_limit_h_max 13
_diffrn_reflns_limit_h_min -13
_diffrn_reflns_limit_k_max 12
_diffrn_reflns_limit_k_min -14
_diffrn_reflns_limit_l_max 20
_diffrn_reflns_limit_l_min -20
_diffrn_reflns_number 16589
_diffrn_reflns_theta_full 25.00
_diffrn_reflns_theta_max 25.00
_diffrn_reflns_theta_min 3.07
_exptl_absorpt_coefficient_mu 23.357
_exptl_absorpt_correction_T_max 0.311
_exptl_absorpt_correction_T_min 0.153
_exptl_absorpt_correction_type numerical
_exptl_absorpt_process_details 'ABSCOR by T.Higashi    8 March, 1995'
_exptl_crystal_colour green
_exptl_crystal_density_diffrn 4.185
_exptl_crystal_density_method 'not measured'
_exptl_crystal_description block
_exptl_crystal_F_000 2456
_exptl_crystal_size_max 0.09
_exptl_crystal_size_mid 0.07
_exptl_crystal_size_min 0.06
_refine_diff_density_max 3.147
_refine_diff_density_min -3.000
_refine_diff_density_rms 0.688
_refine_ls_extinction_method none
_refine_ls_goodness_of_fit_ref 1.020
_refine_ls_hydrogen_treatment mixed
_refine_ls_matrix_type full
_refine_ls_number_parameters 576
_refine_ls_number_reflns 7559
_refine_ls_number_restraints 204
_refine_ls_restrained_S_all 1.008
_refine_ls_R_factor_all 0.1562
_refine_ls_R_factor_gt 0.0865
_refine_ls_shift/su_max 0.006
_refine_ls_shift/su_mean 0.000
_refine_ls_structure_factor_coef Fsqd
_refine_ls_weighting_details 'calc w=1/[\s^2^(Fo^2^)+(0.1000P)^2^+0.0000P] where P=(Fo^2^+2Fc^2^)/3'
_refine_ls_weighting_scheme calc
_refine_ls_wR_factor_gt 0.1921
_refine_ls_wR_factor_ref 0.2339
_reflns_number_gt 4302
_reflns_number_total 7559
_reflns_threshold_expression >2sigma(I)
_cod_data_source_file cg060868msi20070205_100709.cif
_cod_data_source_block 1
_cod_depositor_comments
;
The following automatic conversions were performed:

'_exptl_absorpt_correction_type' value 'Numerical' changed to
'numerical' according to
/home/saulius/struct/CIF-dictionaries/cif_core.dic dictionary named
'cif_core.dic' version 2.4.1 from 2010-06-29.

Automatic conversion script
Id: cif_fix_values 1715 2011-07-08 13:25:40Z adriana 
;
_cod_original_sg_symbol_H-M p-1
_cod_database_code 4504172

loop_
_symmetry_equiv_pos_as_xyz
'x, y, z'
'-x, -y, -z'

loop_
_atom_site_label
_atom_site_type_symbol
_atom_site_fract_x
_atom_site_fract_y
_atom_site_fract_z
_atom_site_U_iso_or_equiv
_atom_site_adp_type
_atom_site_occupancy
_atom_site_symmetry_multiplicity
_atom_site_calc_flag
_atom_site_refinement_flags
W1 W 0.98804(14) 0.77659(14) 0.09117(9) 0.0125(4) Uani 1 1 d .
W2 W 0.94493(14) 1.06094(13) 0.17556(9) 0.0133(4) Uani 1 1 d .
W3 W 1.26608(14) 1.17358(14) 0.25631(9) 0.0140(4) Uani 1 1 d .
W4 W 1.24285(15) 0.71332(14) 0.31803(9) 0.0150(4) Uani 1 1 d .
W5 W 1.31334(14) 0.89036(14) 0.17395(9) 0.0134(4) Uani 1 1 d .
W6 W 0.95507(15) 0.61164(14) 0.24448(9) 0.0137(4) Uani 1 1 d .
W7 W 0.77275(14) 0.82367(14) 0.21601(9) 0.0133(4) Uani 1 1 d .
W8 W 1.38478(15) 1.04276(15) 0.37466(9) 0.0156(4) Uani 1 1 d .
Si1 Si 1.0773(9) 0.9309(9) 0.3051(6) 0.010(2) Uani 1 1 d U
Ni1 Ni 1.0368(5) 0.7577(4) 0.4310(3) 0.0160(11) Uani 1 1 d .
Ni2 Ni 1.1569(5) 1.1937(4) 0.4489(3) 0.0161(11) Uani 1 1 d .
Ni3 Ni 0.8898(5) 1.0957(4) 0.3835(3) 0.0162(11) Uani 1 1 d .
Ni4 Ni 1.0000 1.0000 0.5000 0.0181(16) Uani 1 2 d S
O1 O 1.158(3) 0.843(3) 0.1097(16) 0.024(7) Uani 1 1 d .
O2 O 1.434(3) 0.962(2) 0.2634(16) 0.022(6) Uani 1 1 d U
O3 O 1.009(2) 0.678(2) 0.1524(14) 0.010(5) Uani 1 1 d U
O4 O 0.621(2) 0.755(2) 0.1955(15) 0.016(6) Uani 1 1 d U
O5 O 0.981(2) 0.681(2) -0.0107(14) 0.011(5) Uani 1 1 d U
O6 O 1.402(2) 1.171(2) 0.3295(15) 0.015(6) Uani 1 1 d U
O7 O 0.787(2) 0.951(2) 0.1656(15) 0.017(6) Uani 1 1 d U
O8 O 0.897(2) 1.152(2) 0.1238(16) 0.019(6) Uani 1 1 d U
O9 O 1.267(2) 0.763(2) 0.2168(14) 0.009(5) Uani 1 1 d U
O10 O 0.940(2) 0.603(2) 0.3483(13) 0.007(5) Uani 1 1 d U
O11 O 0.9814(19) 0.9064(19) 0.2243(12) 0.001(5) Uiso 1 1 d .
O12 O 1.397(2) 0.832(2) 0.0957(15) 0.018(6) Uani 1 1 d .
O13 O 0.925(3) 1.139(2) 0.2804(16) 0.023(7) Uani 1 1 d U
O14 O 1.191(2) 1.227(2) 0.3444(16) 0.021(6) Uani 1 1 d U
O15 O 1.043(2) 1.026(2) 0.3853(13) 0.006(5) Uiso 1 1 d .
O16 O 0.884(2) 0.465(2) 0.1858(15) 0.018(6) Uani 1 1 d U
O17 O 1.212(2) 0.988(2) 0.2842(14) 0.011(5) Uani 1 1 d U
O18 O 0.833(2) 0.702(2) 0.2464(15) 0.015(6) Uani 1 1 d U
O19 O 0.785(2) 0.926(2) 0.3168(14) 0.009(5) Uiso 1 1 d .
O20 O 1.297(2) 1.104(2) 0.4457(15) 0.016(6) Uani 1 1 d U
O21 O 1.522(2) 1.081(2) 0.4321(15) 0.014(6) Uani 1 1 d U
O22 O 1.075(2) 0.799(2) 0.3177(13) 0.005(5) Uiso 1 1 d .
O23 O 1.325(2) 1.300(2) 0.2291(16) 0.020(6) Uani 1 1 d U
O24 O 0.9661(19) 0.9195(19) 0.0760(12) 0.000(4) Uiso 1 1 d .
O25 O 0.826(2) 0.736(2) 0.1042(15) 0.014(6) Uani 1 1 d U
O26 O 1.329(2) 0.881(3) 0.3775(17) 0.024(7) Uani 1 1 d .
O27 O 1.358(2) 0.638(2) 0.3071(15) 0.017(6) Uani 1 1 d U
O28 O 1.192(3) 0.694(3) 0.4110(17) 0.024(7) Uani 1 1 d U
O29 O 1.114(2) 1.118(2) 0.1851(14) 0.015(6) Uani 1 1 d U
O30 O 0.862(2) 1.080(2) 0.4964(14) 0.010(5) Uani 1 1 d U
O31 O 1.262(3) 1.372(3) 0.5068(16) 0.023(7) Uani 1 1 d U
O32 O 1.116(3) 0.586(2) 0.2466(16) 0.023(7) Uani 1 1 d .
O33 O 0.739(3) 1.171(3) 0.386(2) 0.042(9) Uani 1 1 d .
O34 O 0.890(3) 0.832(2) 0.4446(16) 0.024(7) Uani 1 1 d U
O35 O 1.325(2) 1.055(2) 0.1713(14) 0.010(5) Uani 1 1 d U
O36 O 1.007(3) 1.259(3) 0.4572(17) 0.039(9) Uani 1 1 d .
K1 K 1.1203(9) 0.3583(8) 0.1623(5) 0.021(2) Uani 1 1 d .
K2 K 1.1903(9) 1.0341(9) 0.0302(5) 0.026(2) Uani 1 1 d .
K3 K 0.7780(9) 0.3059(9) 0.0448(6) 0.029(2) Uani 1 1 d .
K4 K 0.4143(10) 0.5951(9) 0.1136(7) 0.037(3) Uani 1 1 d .
K5 K 1.5684(10) 0.8381(9) 0.3880(7) 0.037(3) Uani 1 1 d .
K6 K 0.8186(10) 0.3500(9) 0.3076(7) 0.037(3) Uani 1 1 d .
OW1 O 0.175(3) 0.551(2) 0.0630(18) 0.039(9) Uani 1 1 d .
OW2 O 0.639(2) 0.488(2) 0.0669(15) 0.018(6) Uani 1 1 d U
OW3 O 0.632(3) 1.098(3) 0.2297(18) 0.027(7) Uani 1 1 d U
OW4 O 1.351(3) 1.374(3) 0.6586(19) 0.039(9) Uani 1 1 d .
OW5 O 1.063(3) 1.392(3) 0.324(2) 0.045(9) Uani 1 1 d U
OW6 O 0.710(3) 0.680(3) -0.0521(19) 0.045(10) Uani 1 1 d .
OW7 O 1.405(4) 1.525(4) 0.429(2) 0.002(9) Uani 0.50 1 d PU
OW8 O 1.124(3) 1.543(3) 0.520(2) 0.051(11) Uani 1 1 d .
OW9 O 1.476(3) 1.540(3) 0.7967(17) 0.029(7) Uani 1 1 d U
OW10 O 1.587(3) 1.370(3) 0.379(2) 0.045(9) Uani 1 1 d U
OW11 O 1.421(5) 1.138(5) -0.001(3) 0.097(17) Uani 1 1 d U
OW12 O 0.603(5) 1.240(5) 0.139(3) 0.096(17) Uani 1 1 d U

loop_
_atom_site_aniso_label
_atom_site_aniso_U_11
_atom_site_aniso_U_22
_atom_site_aniso_U_33
_atom_site_aniso_U_23
_atom_site_aniso_U_13
_atom_site_aniso_U_12
W1 0.0146(8) 0.0121(8) 0.0087(7) 0.0020(6) 0.0015(6) 0.0002(6)
W2 0.0132(8) 0.0114(8) 0.0148(8) 0.0044(6) 0.0017(6) 0.0016(6)
W3 0.0139(9) 0.0125(8) 0.0134(8) 0.0042(6) 0.0019(6) -0.0014(6)
W4 0.0142(9) 0.0139(8) 0.0161(8) 0.0046(6) 0.0025(6) 0.0018(7)
W5 0.0129(8) 0.0126(8) 0.0140(8) 0.0033(6) 0.0042(6) 0.0023(6)
W6 0.0151(8) 0.0105(7) 0.0140(8) 0.0038(6) 0.0029(6) 0.0001(6)
W7 0.0126(8) 0.0121(8) 0.0140(8) 0.0036(6) 0.0011(6) 0.0010(6)
W8 0.0134(9) 0.0172(8) 0.0150(8) 0.0046(6) 0.0025(6) 0.0012(7)
Si1 0.007(4) 0.009(4) 0.012(4) 0.001(3) 0.004(3) 0.004(3)
Ni1 0.016(3) 0.018(3) 0.010(2) 0.000(2) 0.004(2) 0.002(2)
Ni2 0.018(3) 0.011(2) 0.018(3) 0.004(2) 0.006(2) 0.002(2)
Ni3 0.020(3) 0.014(2) 0.014(2) 0.005(2) 0.005(2) 0.000(2)
Ni4 0.023(4) 0.016(4) 0.019(4) 0.010(3) 0.009(3) 0.004(3)
O1 0.023(17) 0.032(17) 0.022(15) 0.011(13) -0.003(13) 0.016(14)
O2 0.024(10) 0.021(10) 0.021(9) 0.009(8) 0.016(8) 0.003(8)
O3 0.009(9) 0.010(9) 0.010(8) 0.002(7) 0.005(7) 0.002(7)
O4 0.018(10) 0.014(9) 0.014(9) 0.004(7) 0.001(7) 0.003(8)
O5 0.014(9) 0.006(8) 0.013(9) 0.004(7) 0.007(7) -0.001(7)
O6 0.016(8) 0.007(8) 0.017(8) 0.000(6) -0.003(6) -0.005(6)
O7 0.017(10) 0.016(9) 0.012(9) 0.003(7) 0.000(7) -0.007(8)
O8 0.012(9) 0.018(9) 0.028(10) 0.006(8) 0.007(8) 0.006(8)
O9 0.005(7) 0.009(7) 0.013(7) 0.002(6) 0.003(6) 0.004(6)
O10 0.005(8) 0.012(9) 0.006(8) 0.004(7) 0.000(7) 0.005(7)
O12 0.020(16) 0.012(13) 0.018(14) 0.003(11) 0.005(12) -0.001(12)
O13 0.035(11) 0.019(10) 0.020(9) 0.014(8) -0.001(8) 0.005(8)
O14 0.019(10) 0.015(9) 0.025(10) 0.005(8) 0.003(8) -0.004(8)
O16 0.018(7) 0.017(7) 0.018(7) 0.005(5) 0.005(5) 0.004(5)
O17 0.012(7) 0.008(7) 0.011(7) 0.001(5) 0.002(5) 0.003(5)
O18 0.015(7) 0.013(7) 0.016(7) 0.006(5) 0.006(5) 0.001(5)
O20 0.014(9) 0.013(9) 0.013(9) 0.001(7) 0.004(7) -0.007(7)
O21 0.009(9) 0.016(9) 0.016(9) 0.002(7) 0.006(7) 0.007(7)
O23 0.021(10) 0.018(9) 0.024(9) 0.011(8) -0.001(8) 0.002(8)
O25 0.014(7) 0.013(7) 0.014(7) 0.004(5) 0.005(5) 0.001(5)
O26 0.013(15) 0.023(15) 0.031(16) 0.002(13) 0.014(12) 0.001(12)
O27 0.009(9) 0.022(9) 0.018(9) 0.003(7) -0.003(7) 0.004(8)
O28 0.026(8) 0.022(8) 0.023(8) 0.007(5) 0.005(5) 0.004(5)
O29 0.021(10) 0.013(9) 0.005(8) 0.000(7) 0.004(7) 0.000(8)
O30 0.007(7) 0.011(7) 0.011(7) 0.002(5) -0.001(4) 0.006(5)
O31 0.029(10) 0.021(10) 0.019(9) 0.011(8) 0.004(8) 0.001(8)
O32 0.037(19) 0.016(14) 0.017(14) 0.009(12) 0.018(13) 0.003(13)
O33 0.020(18) 0.05(2) 0.06(2) 0.023(18) 0.004(16) 0.003(16)
O34 0.030(10) 0.016(9) 0.023(10) 0.007(8) 0.004(8) -0.002(8)
O35 0.008(8) 0.014(8) 0.007(7) 0.002(6) 0.004(6) 0.000(6)
O36 0.04(2) 0.05(2) 0.015(15) 0.010(15) 0.004(14) -0.018(17)
K1 0.026(5) 0.021(5) 0.020(4) 0.007(4) 0.004(4) 0.009(4)
K2 0.029(6) 0.027(5) 0.019(5) 0.002(4) 0.005(4) 0.005(4)
K3 0.032(6) 0.031(5) 0.019(5) 0.000(4) 0.002(4) 0.007(5)
K4 0.033(6) 0.024(5) 0.049(7) 0.009(5) -0.012(5) 0.006(5)
K5 0.032(6) 0.026(5) 0.048(6) 0.001(5) 0.002(5) 0.014(5)
K6 0.042(7) 0.029(6) 0.045(6) 0.025(5) 0.006(5) 0.002(5)
OW1 0.08(3) 0.012(15) 0.023(16) -0.002(13) 0.002(17) 0.024(17)
OW2 0.019(10) 0.020(9) 0.012(9) 0.004(7) 0.003(7) 0.001(8)
OW3 0.020(10) 0.021(10) 0.032(10) 0.004(8) 0.004(8) -0.005(8)
OW4 0.024(19) 0.06(2) 0.034(18) 0.011(17) -0.002(15) 0.020(17)
OW5 0.038(12) 0.047(12) 0.049(12) 0.016(9) 0.003(9) 0.003(9)
OW6 0.07(3) 0.04(2) 0.022(17) 0.007(16) 0.009(17) 0.01(2)
OW7 0.001(12) 0.004(12) 0.001(12) -0.001(9) 0.000(9) 0.001(9)
OW8 0.06(3) 0.014(16) 0.08(3) 0.016(18) 0.01(2) 0.014(17)
OW9 0.035(11) 0.026(10) 0.024(10) 0.010(8) 0.008(8) 0.000(8)
OW10 0.040(12) 0.045(12) 0.052(12) 0.017(9) -0.004(9) 0.014(9)
OW11 0.096(19) 0.096(19) 0.103(19) 0.032(11) 0.015(10) 0.027(10)
OW12 0.097(19) 0.096(19) 0.100(19) 0.035(11) 0.010(10) 0.024(10)

loop_
_atom_type_symbol
_atom_type_description
_atom_type_scat_dispersion_real
_atom_type_scat_dispersion_imag
_atom_type_scat_source
O O 0.0106 0.0060 'International Tables Vol C Tables 4.2.6.8 and 6.1.1.4'
H H 0.0000 0.0000 'International Tables Vol C Tables 4.2.6.8 and 6.1.1.4'
W W -0.8490 6.8722 'International Tables Vol C Tables 4.2.6.8 and 6.1.1.4'
Si Si 0.0817 0.0704 'International Tables Vol C Tables 4.2.6.8 and 6.1.1.4'
Ni Ni 0.3393 1.1124 'International Tables Vol C Tables 4.2.6.8 and 6.1.1.4'
K K 0.2009 0.2494 'International Tables Vol C Tables 4.2.6.8 and 6.1.1.4'

loop_
_geom_angle_atom_site_label_1
_geom_angle_atom_site_label_2
_geom_angle_atom_site_label_3
_geom_angle
_geom_angle_site_symmetry_1
_geom_angle_site_symmetry_3
O5 W1 O3 102.8(11) . .
O5 W1 O25 97.6(11) . .
O3 W1 O25 86.5(11) . .
O5 W1 O24 102.3(10) . .
O3 W1 O24 154.9(9) . .
O25 W1 O24 89.0(11) . .
O5 W1 O1 98.3(12) . .
O3 W1 O1 88.1(11) . .
O25 W1 O1 164.0(11) . .
O24 W1 O1 89.6(11) . .
O5 W1 O11 175.3(10) . .
O3 W1 O11 79.7(9) . .
O25 W1 O11 78.6(9) . .
O24 W1 O11 75.1(8) . .
O1 W1 O11 85.6(10) . .
O5 W1 K3 47.1(8) . 2_765
O3 W1 K3 94.3(8) . 2_765
O25 W1 K3 144.0(7) . 2_765
O24 W1 K3 103.7(7) . 2_765
O1 W1 K3 51.5(8) . 2_765
O11 W1 K3 137.0(5) . 2_765
O5 W1 K2 88.6(8) . .
O3 W1 K2 136.2(7) . .
O25 W1 K2 134.3(8) . .
O24 W1 K2 45.7(7) . .
O1 W1 K2 48.3(9) . .
O11 W1 K2 92.1(6) . .
K3 W1 K2 63.1(2) 2_765 .
O8 W2 O13 101.4(12) . .
O8 W2 O29 101.3(12) . .
O13 W2 O29 96.6(12) . .
O8 W2 O7 96.0(12) . .
O13 W2 O7 89.2(12) . .
O29 W2 O7 160.3(11) . .
O8 W2 O24 99.6(10) . .
O13 W2 O24 157.8(11) . .
O29 W2 O24 86.5(9) . .
O7 W2 O24 81.3(10) . .
O8 W2 O11 168.2(9) . .
O13 W2 O11 86.3(10) . .
O29 W2 O11 86.5(10) . .
O7 W2 O11 75.0(10) . .
O24 W2 O11 71.9(8) . .
O8 W2 K2 53.1(8) . 2_775
O13 W2 K2 143.0(9) . 2_775
O29 W2 K2 113.2(7) . 2_775
O7 W2 K2 70.2(7) . 2_775
O24 W2 K2 51.0(6) . 2_775
O11 W2 K2 115.8(5) . 2_775
O8 W2 K1 52.8(9) . 1_565
O13 W2 K1 88.2(9) . 1_565
O29 W2 K1 52.1(8) . 1_565
O7 W2 K1 147.3(8) . 1_565
O24 W2 K1 110.6(6) . 1_565
O11 W2 K1 137.3(5) . 1_565
K2 W2 K1 93.2(2) 2_775 1_565
O8 W2 K2 86.3(9) . .
O13 W2 K2 140.5(9) . .
O29 W2 K2 44.0(7) . .
O7 W2 K2 129.0(7) . .
O24 W2 K2 48.3(6) . .
O11 W2 K2 93.5(6) . .
K2 W2 K2 71.1(3) 2_775 .
K1 W2 K2 65.6(2) 1_565 .
O8 W2 K6 61.5(9) . 1_565
O13 W2 K6 40.0(9) . 1_565
O29 W2 K6 105.5(8) . 1_565
O7 W2 K6 91.0(8) . 1_565
O24 W2 K6 158.9(6) . 1_565
O11 W2 K6 125.2(5) . 1_565
K2 W2 K6 107.9(2) 2_775 1_565
K1 W2 K6 66.8(2) 1_565 1_565
K2 W2 K6 132.2(2) . 1_565
O23 W3 O14 104.9(13) . .
O23 W3 O35 98.3(12) . .
O14 W3 O35 156.8(12) . .
O23 W3 O29 98.4(11) . .
O14 W3 O29 91.2(11) . .
O35 W3 O29 86.3(10) . .
O23 W3 O6 101.0(11) . .
O14 W3 O6 88.9(12) . .
O35 W3 O6 85.7(10) . .
O29 W3 O6 160.0(10) . .
O23 W3 O17 170.5(12) . .
O14 W3 O17 83.4(11) . .
O35 W3 O17 73.4(9) . .
O29 W3 O17 85.9(9) . .
O6 W3 O17 74.2(9) . .
O23 W3 K1 48.8(9) . 1_565
O14 W3 K1 86.8(9) . 1_565
O35 W3 K1 109.8(7) . 1_565
O29 W3 K1 53.4(8) . 1_565
O6 W3 K1 146.6(7) . 1_565
O17 W3 K1 137.9(6) . 1_565
O23 W3 K2 82.4(9) . .
O14 W3 K2 138.1(9) . .
O35 W3 K2 45.9(7) . .
O29 W3 K2 47.0(8) . .
O6 W3 K2 130.9(8) . .
O17 W3 K2 94.5(6) . .
K1 W3 K2 66.9(2) 1_565 .
O27 W4 O28 100.2(13) . .
O27 W4 O32 99.5(12) . .
O28 W4 O32 95.4(12) . .
O27 W4 O26 101.7(12) . .
O28 W4 O26 90.6(12) . .
O32 W4 O26 156.6(13) . .
O27 W4 O9 95.3(11) . .
O28 W4 O9 164.4(12) . .
O32 W4 O9 83.0(10) . .
O26 W4 O9 85.1(11) . .
O27 W4 O22 173.1(9) . .
O28 W4 O22 83.3(11) . .
O32 W4 O22 74.2(10) . .
O26 W4 O22 84.1(10) . .
O9 W4 O22 81.4(9) . .
O27 W4 K5 51.2(8) . .
O28 W4 K5 98.8(9) . .
O32 W4 K5 149.2(9) . .
O26 W4 K5 50.6(9) . .
O9 W4 K5 90.1(7) . .
O22 W4 K5 134.5(5) . .
O27 W4 K4 51.6(9) . 1_655
O28 W4 K4 148.5(10) . 1_655
O32 W4 K4 78.5(8) . 1_655
O26 W4 K4 107.3(8) . 1_655
O9 W4 K4 46.4(7) . 1_655
O22 W4 K4 123.3(5) . 1_655
K5 W4 K4 75.1(2) . 1_655
O12 W5 O9 102.7(12) . .
O12 W5 O2 100.9(12) . .
O9 W5 O2 87.4(11) . .
O12 W5 O1 98.3(12) . .
O9 W5 O1 90.2(11) . .
O2 W5 O1 160.7(12) . .
O12 W5 O35 103.1(11) . .
O9 W5 O35 154.1(10) . .
O2 W5 O35 85.7(11) . .
O1 W5 O35 88.2(11) . .
O12 W5 O17 174.8(10) . .
O9 W5 O17 81.3(9) . .
O2 W5 O17 75.6(10) . .
O1 W5 O17 85.1(10) . .
O35 W5 O17 72.8(9) . .
O12 W5 K3 48.5(8) . 2_765
O9 W5 K3 94.1(7) . 2_765
O2 W5 K3 149.0(9) . 2_765
O1 W5 K3 50.3(9) . 2_765
O35 W5 K3 104.5(7) . 2_765
O17 W5 K3 135.3(6) . 2_765
O12 W5 K4 49.4(9) . 1_655
O9 W5 K4 53.6(8) . 1_655
O2 W5 K4 92.2(9) . 1_655
O1 W5 K4 101.7(9) . 1_655
O35 W5 K4 151.6(8) . 1_655
O17 W5 K4 134.0(6) . 1_655
K3 W5 K4 64.8(2) 2_765 1_655
O12 W5 K2 86.6(9) . .
O9 W5 K2 140.3(7) . .
O2 W5 K2 129.2(9) . .
O1 W5 K2 50.2(9) . .
O35 W5 K2 44.1(7) . .
O17 W5 K2 92.5(6) . .
K3 W5 K2 63.3(2) 2_765 .
K4 W5 K2 126.8(2) 1_655 .
O16 W6 O10 101.1(11) . .
O16 W6 O32 96.3(12) . .
O10 W6 O32 91.9(11) . .
O16 W6 O18 104.0(11) . .
O10 W6 O18 95.0(11) . .
O32 W6 O18 156.8(11) . .
O16 W6 O3 98.6(11) . .
O10 W6 O3 160.0(10) . .
O32 W6 O3 82.7(11) . .
O18 W6 O3 83.3(10) . .
O16 W6 O22 171.7(11) . .
O10 W6 O22 81.1(9) . .
O32 W6 O22 75.6(10) . .
O18 W6 O22 83.7(9) . .
O3 W6 O22 78.9(8) . .
O16 W6 K6 49.8(9) . .
O10 W6 K6 51.3(7) . .
O32 W6 K6 95.4(8) . .
O18 W6 K6 106.2(8) . .
O3 W6 K6 148.1(7) . .
O22 W6 K6 131.6(6) . .
O16 W6 K1 56.1(9) . .
O10 W6 K1 99.2(8) . .
O32 W6 K1 40.2(8) . .
O18 W6 K1 157.4(7) . .
O3 W6 K1 89.1(7) . .
O22 W6 K1 115.8(6) . .
K6 W6 K1 70.4(2) . .
O4 W7 O19 103.8(11) . .
O4 W7 O18 100.4(12) . .
O19 W7 O18 96.0(11) . .
O4 W7 O7 102.2(12) . .
O19 W7 O7 93.4(10) . .
O18 W7 O7 152.6(11) . .
O4 W7 O25 97.7(11) . .
O19 W7 O25 158.5(10) . .
O18 W7 O25 81.0(10) . .
O7 W7 O25 80.9(10) . .
O4 W7 O11 172.1(10) . .
O19 W7 O11 83.8(9) . .
O18 W7 O11 80.6(9) . .
O7 W7 O11 74.9(9) . .
O25 W7 O11 74.6(8) . .
O4 W7 K5 58.8(8) . 1_455
O19 W7 K5 47.9(8) . 1_455
O18 W7 K5 88.5(8) . 1_455
O7 W7 K5 116.4(8) . 1_455
O25 W7 K5 152.2(7) . 1_455
O11 W7 K5 129.1(5) . 1_455
O20 W8 O21 102.0(12) . .
O20 W8 O6 92.6(12) . .
O21 W8 O6 101.0(12) . .
O20 W8 O26 95.4(12) . .
O21 W8 O26 99.1(12) . .
O6 W8 O26 156.3(11) . .
O20 W8 O2 158.7(12) . .
O21 W8 O2 99.0(12) . .
O6 W8 O2 80.2(11) . .
O26 W8 O2 84.4(11) . .
O20 W8 O17 84.2(10) . .
O21 W8 O17 173.5(10) . .
O6 W8 O17 76.6(10) . .
O26 W8 O17 82.1(11) . .
O2 W8 O17 74.6(10) . .
O20 W8 K5 127.2(9) . .
O21 W8 K5 53.7(9) . .
O6 W8 K5 134.0(9) . .
O26 W8 K5 53.5(9) . .
O2 W8 K5 69.1(9) . .
O17 W8 K5 123.8(6) . .
O20 W8 K5 48.3(9) . 2_876
O21 W8 K5 55.5(8) . 2_876
O6 W8 K5 111.5(7) . 2_876
O26 W8 K5 90.2(9) . 2_876
O2 W8 K5 152.8(9) . 2_876
O17 W8 K5 131.0(6) . 2_876
K5 W8 K5 86.3(2) . 2_876
O15 Si1 O17 109.4(13) . .
O15 Si1 O22 112.2(13) . .
O17 Si1 O22 109.2(14) . .
O15 Si1 O11 110.5(13) . .
O17 Si1 O11 107.8(13) . .
O22 Si1 O11 107.5(12) . .
O10 Ni1 O30 173.8(10) . 2_776
O10 Ni1 O34 91.6(10) . .
O30 Ni1 O34 88.4(10) 2_776 .
O10 Ni1 O36 104.2(11) . 2_776
O30 Ni1 O36 81.9(11) 2_776 2_776
O34 Ni1 O36 79.9(14) . 2_776
O10 Ni1 O28 90.1(10) . .
O30 Ni1 O28 89.3(10) 2_776 .
O34 Ni1 O28 174.4(12) . .
O36 Ni1 O28 104.9(13) 2_776 .
O10 Ni1 O22 80.3(9) . .
O30 Ni1 O22 93.5(9) 2_776 .
O34 Ni1 O22 93.3(10) . .
O36 Ni1 O22 171.8(13) 2_776 .
O28 Ni1 O22 81.7(10) . .
O10 Ni1 Ni4 134.4(7) . .
O30 Ni1 Ni4 44.3(7) 2_776 .
O34 Ni1 Ni4 44.9(7) . .
O36 Ni1 Ni4 83.7(11) 2_776 .
O28 Ni1 Ni4 131.9(8) . .
O22 Ni1 Ni4 88.2(6) . .
O14 Ni2 O34 174.8(12) . 2_776
O14 Ni2 O36 93.2(12) . .
O34 Ni2 O36 81.6(12) 2_776 .
O14 Ni2 O15 91.1(10) . .
O34 Ni2 O15 89.1(10) 2_776 .
O36 Ni2 O15 85.8(11) . .
O14 Ni2 O20 93.2(11) . .
O34 Ni2 O20 92.0(12) 2_776 .
O36 Ni2 O20 171.2(12) . .
O15 Ni2 O20 88.1(9) . .
O14 Ni2 O31 85.4(10) . .
O34 Ni2 O31 93.9(11) 2_776 .
O36 Ni2 O31 89.5(12) . .
O15 Ni2 O31 174.0(10) . .
O20 Ni2 O31 97.0(11) . .
O14 Ni2 Ni4 136.9(7) . .
O34 Ni2 Ni4 43.2(7) 2_776 .
O36 Ni2 Ni4 82.3(9) . .
O15 Ni2 Ni4 45.9(6) . .
O20 Ni2 Ni4 89.0(7) . .
O31 Ni2 Ni4 137.0(8) . .
O13 Ni3 O30 171.1(11) . .
O13 Ni3 O19 92.0(10) . .
O30 Ni3 O19 96.4(10) . .
O13 Ni3 O15 93.7(11) . .
O30 Ni3 O15 89.2(9) . .
O19 Ni3 O15 91.3(9) . .
O13 Ni3 O33 87.6(13) . .
O30 Ni3 O33 89.3(12) . .
O19 Ni3 O33 90.7(11) . .
O15 Ni3 O33 177.6(11) . .
O13 Ni3 O36 91.6(12) . .
O30 Ni3 O36 80.4(11) . .
O19 Ni3 O36 173.6(13) . .
O15 Ni3 O36 83.2(12) . .
O33 Ni3 O36 94.8(14) . .
O13 Ni3 Ni4 139.8(9) . .
O30 Ni3 Ni4 43.0(7) . .
O19 Ni3 Ni4 92.7(7) . .
O15 Ni3 Ni4 46.3(6) . .
O33 Ni3 Ni4 132.3(10) . .
O36 Ni3 Ni4 81.2(10) . .
O13 Ni3 K6 48.3(9) . 1_565
O30 Ni3 K6 124.7(7) . 1_565
O19 Ni3 K6 112.5(7) . 1_565
O15 Ni3 K6 133.4(7) . 1_565
O33 Ni3 K6 46.7(10) . 1_565
O36 Ni3 K6 73.8(10) . 1_565
Ni4 Ni3 K6 154.3(2) . 1_565
O30 Ni4 O30 180.000(8) . 2_776
O30 Ni4 O34 88.9(11) . 2_776
O30 Ni4 O34 91.1(11) 2_776 2_776
O30 Ni4 O34 91.1(11) . .
O30 Ni4 O34 88.9(11) 2_776 .
O34 Ni4 O34 180.000(4) 2_776 .
O30 Ni4 O15 88.2(9) . .
O30 Ni4 O15 91.8(10) 2_776 .
O34 Ni4 O15 87.1(10) 2_776 .
O34 Ni4 O15 92.9(10) . .
O30 Ni4 O15 91.8(10) . 2_776
O30 Ni4 O15 88.2(9) 2_776 2_776
O34 Ni4 O15 92.9(10) 2_776 2_776
O34 Ni4 O15 87.1(10) . 2_776
O15 Ni4 O15 180.000(6) . 2_776
O30 Ni4 Ni1 135.5(6) . .
O30 Ni4 Ni1 44.5(6) 2_776 .
O34 Ni4 Ni1 134.9(9) 2_776 .
O34 Ni4 Ni1 45.1(9) . .
O15 Ni4 Ni1 86.7(6) . .
O15 Ni4 Ni1 93.3(6) 2_776 .
O30 Ni4 Ni1 44.5(6) . 2_776
O30 Ni4 Ni1 135.5(6) 2_776 2_776
O34 Ni4 Ni1 45.1(9) 2_776 2_776
O34 Ni4 Ni1 134.9(9) . 2_776
O15 Ni4 Ni1 93.3(6) . 2_776
O15 Ni4 Ni1 86.7(6) 2_776 2_776
Ni1 Ni4 Ni1 180.000(1) . 2_776
O30 Ni4 Ni3 136.7(7) . 2_776
O30 Ni4 Ni3 43.3(7) 2_776 2_776
O34 Ni4 Ni3 90.0(8) 2_776 2_776
O34 Ni4 Ni3 90.0(8) . 2_776
O15 Ni4 Ni3 134.9(6) . 2_776
O15 Ni4 Ni3 45.1(6) 2_776 2_776
Ni1 Ni4 Ni3 64.47(13) . 2_776
Ni1 Ni4 Ni3 115.53(13) 2_776 2_776
O30 Ni4 Ni3 43.3(7) . .
O30 Ni4 Ni3 136.7(7) 2_776 .
O34 Ni4 Ni3 90.0(8) 2_776 .
O34 Ni4 Ni3 90.0(8) . .
O15 Ni4 Ni3 45.1(6) . .
O15 Ni4 Ni3 134.9(6) 2_776 .
Ni1 Ni4 Ni3 115.53(13) . .
Ni1 Ni4 Ni3 64.47(13) 2_776 .
Ni3 Ni4 Ni3 180.000(1) 2_776 .
O30 Ni4 Ni2 90.9(7) . 2_776
O30 Ni4 Ni2 89.1(7) 2_776 2_776
O34 Ni4 Ni2 137.5(8) 2_776 2_776
O34 Ni4 Ni2 42.5(8) . 2_776
O15 Ni4 Ni2 135.3(6) . 2_776
O15 Ni4 Ni2 44.7(6) 2_776 2_776
Ni1 Ni4 Ni2 63.66(15) . 2_776
Ni1 Ni4 Ni2 116.34(15) 2_776 2_776
Ni3 Ni4 Ni2 62.42(14) 2_776 2_776
Ni3 Ni4 Ni2 117.58(14) . 2_776
O30 Ni4 Ni2 89.1(7) . .
O30 Ni4 Ni2 90.9(7) 2_776 .
O34 Ni4 Ni2 42.5(8) 2_776 .
O34 Ni4 Ni2 137.5(8) . .
O15 Ni4 Ni2 44.7(6) . .
O15 Ni4 Ni2 135.3(6) 2_776 .
Ni1 Ni4 Ni2 116.34(15) . .
Ni1 Ni4 Ni2 63.66(15) 2_776 .
Ni3 Ni4 Ni2 117.58(14) 2_776 .
Ni3 Ni4 Ni2 62.42(14) . .
Ni2 Ni4 Ni2 180.000(1) 2_776 .
W1 O1 W5 153.2(17) . .
W1 O1 K3 97.6(10) . 2_765
W5 O1 K3 98.9(11) . 2_765
W1 O1 K2 102.8(11) . .
W5 O1 K2 99.5(12) . .
K3 O1 K2 84.7(8) 2_765 .
W5 O2 W8 118.4(15) . .
W1 O3 W6 147.3(14) . .
W7 O4 K4 158.4(14) . .
W7 O4 K5 94.3(9) . 1_455
K4 O4 K5 105.0(9) . 1_455
W1 O5 K1 140.9(13) . 2_765
W1 O5 K3 105.6(10) . 2_765
K1 O5 K3 99.2(8) 2_765 2_765
W8 O6 W3 118.4(12) . .
W7 O7 W2 118.1(13) . .
W2 O8 K2 97.7(11) . 2_775
W2 O8 K1 99.8(10) . 1_565
K2 O8 K1 128.2(10) 2_775 1_565
W2 O8 K3 171.3(14) . 1_565
K2 O8 K3 83.2(7) 2_775 1_565
K1 O8 K3 86.3(8) 1_565 1_565
W5 O9 W4 146.6(12) . .
W5 O9 K4 97.2(10) . 1_655
W4 O9 K4 105.4(10) . 1_655
W6 O10 Ni1 109.6(12) . .
W6 O10 K6 99.1(9) . .
Ni1 O10 K6 149.8(11) . .
Si1 O11 W2 123.5(11) . .
Si1 O11 W1 125.4(12) . .
W2 O11 W1 92.9(7) . .
Si1 O11 W7 124.2(12) . .
W2 O11 W7 90.8(7) . .
W1 O11 W7 90.2(7) . .
W5 O12 K3 104.9(12) . 2_765
W5 O12 K4 104.2(12) . 1_655
K3 O12 K4 86.9(7) 2_765 1_655
W2 O13 Ni3 137.2(15) . .
W2 O13 K6 116.8(12) . 1_565
Ni3 O13 K6 100.8(11) . 1_565
W3 O14 Ni2 139.2(17) . .
Si1 O15 Ni2 123.2(14) . .
Si1 O15 Ni3 122.5(12) . .
Ni2 O15 Ni3 94.5(9) . .
Si1 O15 Ni4 128.5(14) . .
Ni2 O15 Ni4 89.4(8) . .
Ni3 O15 Ni4 88.6(9) . .
W6 O16 K3 150.7(15) . .
W6 O16 K6 102.7(11) . .
K3 O16 K6 105.3(9) . .
W6 O16 K1 97.3(11) . .
K3 O16 K1 90.9(8) . .
K6 O16 K1 90.6(8) . .
Si1 O17 W8 124.1(13) . .
Si1 O17 W3 124.2(14) . .
W8 O17 W3 90.3(8) . .
Si1 O17 W5 125.4(12) . .
W8 O17 W5 90.9(9) . .
W3 O17 W5 91.8(9) . .
W7 O18 W6 150.0(15) . .
W7 O19 Ni3 137.1(14) . .
W7 O19 K5 105.5(10) . 1_455
Ni3 O19 K5 116.1(10) . 1_455
W8 O20 Ni2 136.7(15) . .
W8 O20 K5 106.8(12) . 2_876
Ni2 O20 K5 113.2(10) . 2_876
W8 O21 K5 97.8(10) . .
W8 O21 K5 98.3(10) . 2_876
K5 O21 K5 112.3(9) . 2_876
Si1 O22 Ni1 124.4(12) . .
Si1 O22 W6 128.3(12) . .
Ni1 O22 W6 89.0(8) . .
Si1 O22 W4 125.4(13) . .
Ni1 O22 W4 86.8(8) . .
W6 O22 W4 90.5(8) . .
W3 O23 K1 104.7(12) . 1_565
W1 O24 W2 120.0(11) . .
W1 O24 K2 132.7(9) . 2_775
W2 O24 K2 93.6(8) . 2_775
W1 O24 K2 106.7(9) . .
W2 O24 K2 99.3(8) . .
K2 O24 K2 98.6(7) 2_775 .
W1 O25 W7 116.6(11) . .
W8 O26 W4 147.2(17) . .
W8 O26 K5 94.4(10) . .
W4 O26 K5 97.9(11) . .
W4 O27 K5 101.7(11) . .
W4 O27 K4 104.2(11) . 1_655
K5 O27 K4 99.0(8) . 1_655
W4 O28 Ni1 108.1(14) . .
W2 O29 W3 147.4(14) . .
W2 O29 K2 107.8(9) . .
W3 O29 K2 101.9(11) . .
W2 O29 K1 98.0(10) . 1_565
W3 O29 K1 94.8(9) . 1_565
K2 O29 K1 90.4(8) . 1_565
Ni4 O30 Ni1 91.2(9) . 2_776
Ni4 O30 Ni3 93.7(10) . .
Ni1 O30 Ni3 100.5(11) 2_776 .
W6 O32 W4 118.3(14) . .
W6 O32 K1 111.9(12) . .
W4 O32 K1 129.2(14) . .
Ni3 O33 K6 100.9(13) . 1_565
Ni2 O34 Ni4 94.3(11) 2_776 .
Ni2 O34 Ni1 99.2(13) 2_776 .
Ni4 O34 Ni1 90.0(11) . .
W3 O35 W5 121.7(13) . .
W3 O35 K2 103.6(10) . .
W5 O35 K2 106.3(9) . .
Ni2 O36 Ni1 99.1(15) . 2_776
Ni2 O36 Ni3 96.1(15) . .
Ni1 O36 Ni3 96.9(13) 2_776 .
O32 K1 O5 105.6(9) . 2_765
O32 K1 OW6 118.7(10) . 2_765
O5 K1 OW6 71.0(9) 2_765 2_765
O32 K1 OW5 65.5(10) . 1_545
O5 K1 OW5 141.2(10) 2_765 1_545
OW6 K1 OW5 147.6(11) 2_765 1_545
O32 K1 O23 108.5(9) . 1_545
O5 K1 O23 135.2(9) 2_765 1_545
OW6 K1 O23 67.6(9) 2_765 1_545
OW5 K1 O23 80.5(10) 1_545 1_545
O32 K1 O29 141.3(8) . 1_545
O5 K1 O29 108.2(7) 2_765 1_545
OW6 K1 O29 90.1(9) 2_765 1_545
OW5 K1 O29 76.4(9) 1_545 1_545
O23 K1 O29 56.7(7) 1_545 1_545
O32 K1 O8 122.1(9) . 1_545
O5 K1 O8 70.4(8) 2_765 1_545
OW6 K1 O8 114.0(9) 2_765 1_545
OW5 K1 O8 82.7(9) 1_545 1_545
O23 K1 O8 112.3(8) 1_545 1_545
O29 K1 O8 55.7(7) 1_545 1_545
O32 K1 O16 54.6(8) . .
O5 K1 O16 73.7(7) 2_765 .
OW6 K1 O16 139.8(9) 2_765 .
OW5 K1 O16 70.9(9) 1_545 .
O23 K1 O16 150.9(8) 1_545 .
O29 K1 O16 119.2(8) 1_545 .
O8 K1 O16 70.2(7) 1_545 .
O32 K1 OW1 64.2(8) . 1_655
O5 K1 OW1 56.1(7) 2_765 1_655
OW6 K1 OW1 65.4(10) 2_765 1_655
OW5 K1 OW1 129.6(10) 1_545 1_655
O23 K1 OW1 116.9(9) 1_545 1_655
O29 K1 OW1 153.6(8) 1_545 1_655
O8 K1 OW1 123.9(9) 1_545 1_655
O16 K1 OW1 79.2(8) . 1_655
O32 K1 W3 121.1(7) . 1_545
O5 K1 W3 133.2(6) 2_765 1_545
OW6 K1 W3 83.2(8) 2_765 1_545
OW5 K1 W3 69.8(8) 1_545 1_545
O23 K1 W3 26.6(6) 1_545 1_545
O29 K1 W3 31.8(5) 1_545 1_545
O8 K1 W3 86.6(6) 1_545 1_545
O16 K1 W3 136.3(6) . 1_545
OW1 K1 W3 142.5(7) 1_655 1_545
O32 K1 W2 131.1(7) . 1_545
O5 K1 W2 93.3(6) 2_765 1_545
OW6 K1 W2 110.1(8) 2_765 1_545
OW5 K1 W2 71.5(8) 1_545 1_545
O23 K1 W2 85.6(6) 1_545 1_545
O29 K1 W2 29.9(5) 1_545 1_545
O8 K1 W2 27.4(5) 1_545 1_545
O16 K1 W2 90.5(5) . 1_545
OW1 K1 W2 149.3(6) 1_655 1_545
W3 K1 W2 59.40(15) 1_545 1_545
O32 K1 W6 27.9(7) . .
O5 K1 W6 89.1(6) 2_765 .
OW6 K1 W6 134.5(8) 2_765 .
OW5 K1 W6 65.6(8) 1_545 .
O23 K1 W6 132.7(6) 1_545 .
O29 K1 W6 135.4(6) 1_545 .
O8 K1 W6 95.7(6) 1_545 .
O16 K1 W6 26.7(4) . .
OW1 K1 W6 69.5(6) 1_655 .
W3 K1 W6 134.6(2) 1_545 .
W2 K1 W6 111.6(2) 1_545 .
O35 K2 O24 160.5(8) . 2_775
O35 K2 O29 57.8(8) . .
O24 K2 O29 105.4(8) 2_775 .
O35 K2 OW11 78.8(12) . .
O24 K2 OW11 105.0(13) 2_775 .
O29 K2 OW11 119.8(12) . .
O35 K2 O8 136.3(8) . 2_775
O24 K2 O8 62.4(7) 2_775 2_775
O29 K2 O8 138.3(9) . 2_775
OW11 K2 O8 101.8(12) . 2_775
O35 K2 O24 95.2(7) . .
O24 K2 O24 81.4(7) 2_775 .
O29 K2 O24 57.2(7) . .
OW11 K2 O24 173.7(13) . .
O8 K2 O24 81.2(7) 2_775 .
O35 K2 O1 56.7(7) . .
O24 K2 O1 130.8(8) 2_775 .
O29 K2 O1 69.9(8) . .
OW11 K2 O1 120.0(13) . .
O8 K2 O1 88.4(8) 2_775 .
O24 K2 O1 54.2(7) . .
O35 K2 OW6 91.8(8) . 2_775
O24 K2 OW6 75.7(8) 2_775 2_775
O29 K2 OW6 84.6(8) . 2_775
OW11 K2 OW6 55.2(13) . 2_775
O8 K2 OW6 124.8(9) 2_775 2_775
O24 K2 OW6 127.6(9) . 2_775
O1 K2 OW6 146.6(8) . 2_775
O35 K2 W2 164.0(6) . 2_775
O24 K2 W2 35.4(4) 2_775 2_775
O29 K2 W2 135.4(6) . 2_775
OW11 K2 W2 96.6(11) . 2_775
O8 K2 W2 29.2(6) 2_775 2_775
O24 K2 W2 88.7(5) . 2_775
O1 K2 W2 115.1(6) . 2_775
OW6 K2 W2 98.1(6) 2_775 2_775
O35 K2 W3 30.5(5) . .
O24 K2 W3 130.2(5) 2_775 .
O29 K2 W3 31.1(5) . .
OW11 K2 W3 92.0(11) . .
O8 K2 W3 158.2(7) 2_775 .
O24 K2 W3 83.5(4) . .
O1 K2 W3 70.1(5) . .
OW6 K2 W3 76.9(6) 2_775 .
W2 K2 W3 165.1(3) 2_775 .
O35 K2 W5 29.6(5) . .
O24 K2 W5 161.1(6) 2_775 .
O29 K2 W5 70.1(6) . .
OW11 K2 W5 92.8(12) . .
O8 K2 W5 108.1(6) 2_775 .
O24 K2 W5 81.0(5) . .
O1 K2 W5 30.3(5) . .
OW6 K2 W5 121.0(6) 2_775 .
W2 K2 W5 137.3(3) 2_775 .
W3 K2 W5 53.87(13) . .
O35 K2 W2 81.7(6) . .
O24 K2 W2 85.4(5) 2_775 .
O29 K2 W2 28.2(5) . .
OW11 K2 W2 146.4(11) . .
O8 K2 W2 111.2(6) 2_775 .
O24 K2 W2 32.4(4) . .
O1 K2 W2 68.7(6) . .
OW6 K2 W2 98.6(7) 2_775 .
W2 K2 W2 108.9(3) 2_775 .
W3 K2 W2 58.80(14) . .
W5 K2 W2 83.3(2) . .
O16 K3 OW12 84.0(12) . 1_545
O16 K3 O5 81.3(8) . 2_765
OW12 K3 O5 146.4(13) 1_545 2_765
O16 K3 OW1 100.9(9) . 2_665
OW12 K3 OW1 139.8(14) 1_545 2_665
O5 K3 OW1 72.9(9) 2_765 2_665
O16 K3 OW2 79.0(8) . .
OW12 K3 OW2 76.3(13) 1_545 .
O5 K3 OW2 129.4(8) 2_765 .
OW1 K3 OW2 65.9(9) 2_665 .
O16 K3 O12 162.6(9) . 2_765
OW12 K3 O12 86.1(12) 1_545 2_765
O5 K3 O12 114.2(8) 2_765 2_765
OW1 K3 O12 77.7(9) 2_665 2_765
OW2 K3 O12 84.7(8) . 2_765
O16 K3 O1 139.3(9) . 2_765
OW12 K3 O1 128.3(13) 1_545 2_765
O5 K3 O1 58.1(7) 2_765 2_765
OW1 K3 O1 71.3(8) 2_665 2_765
OW2 K3 O1 127.4(8) . 2_765
O12 K3 O1 57.1(8) 2_765 2_765
O16 K3 O8 77.1(8) . 1_545
OW12 K3 O8 79.3(13) 1_545 1_545
O5 K3 O8 68.1(8) 2_765 1_545
OW1 K3 O8 140.8(10) 2_665 1_545
OW2 K3 O8 147.3(8) . 1_545
O12 K3 O8 115.1(8) 2_765 1_545
O1 K3 O8 85.0(8) 2_765 1_545
O16 K3 W1 108.6(7) . 2_765
OW12 K3 W1 148.8(12) 1_545 2_765
O5 K3 W1 27.3(5) 2_765 2_765
OW1 K3 W1 67.4(7) 2_665 2_765
OW2 K3 W1 133.2(6) . 2_765
O12 K3 W1 87.0(6) 2_765 2_765
O1 K3 W1 30.8(6) 2_765 2_765
O8 K3 W1 76.2(6) 1_545 2_765
O16 K3 W5 167.5(7) . 2_765
OW12 K3 W5 108.5(11) 1_545 2_765
O5 K3 W5 87.7(5) 2_765 2_765
OW1 K3 W5 69.9(6) 2_665 2_765
OW2 K3 W5 103.7(5) . 2_765
O12 K3 W5 26.6(6) 2_765 2_765
O1 K3 W5 30.8(5) 2_765 2_765
O8 K3 W5 104.5(5) 1_545 2_765
W1 K3 W5 60.47(15) 2_765 2_765
O16 K3 K2 123.0(7) . 2_765
OW12 K3 K2 88.6(12) 1_545 2_765
O5 K3 K2 74.6(5) 2_765 2_765
OW1 K3 K2 119.2(6) 2_665 2_765
OW2 K3 K2 152.2(6) . 2_765
O12 K3 K2 71.0(6) 2_765 2_765
O1 K3 K2 48.0(6) 2_765 2_765
O8 K3 K2 46.1(5) 1_545 2_765
W1 K3 K2 60.4(2) 2_765 2_765
W5 K3 K2 58.88(19) 2_765 2_765
O16 K3 K4 121.0(7) . 2_665
OW12 K3 K4 100.7(11) 1_545 2_665
O5 K3 K4 112.7(6) 2_765 2_665
OW1 K3 K4 42.7(8) 2_665 2_665
OW2 K3 K4 46.9(5) . 2_665
O12 K3 K4 47.2(6) 2_765 2_665
O1 K3 K4 80.9(6) 2_765 2_665
O8 K3 K4 161.9(6) 1_545 2_665
W1 K3 K4 96.7(3) 2_765 2_665
W5 K3 K4 58.1(2) 2_765 2_665
K2 K3 K4 115.9(3) 2_765 2_665
O4 K4 OW1 149.0(9) . .
O4 K4 OW2 123.8(9) . 2_665
OW1 K4 OW2 66.5(9) . 2_665
O4 K4 OW9 75.6(8) . 2_776
OW1 K4 OW9 126.0(10) . 2_776
OW2 K4 OW9 123.2(8) 2_665 2_776
O4 K4 O12 74.7(8) . 1_455
OW1 K4 O12 78.5(8) . 1_455
OW2 K4 O12 82.6(8) 2_665 1_455
OW9 K4 O12 148.5(8) 2_776 1_455
O4 K4 O9 89.7(8) . 1_455
OW1 K4 O9 62.1(7) . 1_455
OW2 K4 O9 117.9(8) 2_665 1_455
OW9 K4 O9 114.5(8) 2_776 1_455
O12 K4 O9 55.5(7) 1_455 1_455
O4 K4 OW6 142.3(10) . 2_665
OW1 K4 OW6 67.3(9) . 2_665
OW2 K4 OW6 70.1(8) 2_665 2_665
OW9 K4 OW6 68.8(9) 2_776 2_665
O12 K4 OW6 142.4(9) 1_455 2_665
O9 K4 OW6 115.8(9) 1_455 2_665
O4 K4 OW2 68.8(8) . .
OW1 K4 OW2 140.5(8) . .
OW2 K4 OW2 81.7(8) 2_665 .
OW9 K4 OW2 54.5(8) 2_776 .
O12 K4 OW2 121.5(8) 1_455 .
O9 K4 OW2 157.3(7) 1_455 .
OW6 K4 OW2 80.5(9) 2_665 .
O4 K4 O27 78.6(7) . 1_455
OW1 K4 O27 91.6(9) . 1_455
OW2 K4 O27 157.0(8) 2_665 1_455
OW9 K4 O27 63.3(8) 2_776 1_455
O12 K4 O27 100.6(7) 1_455 1_455
O9 K4 O27 51.2(7) 1_455 1_455
OW6 K4 O27 95.5(8) 2_665 1_455
OW2 K4 O27 114.5(7) . 1_455
O4 K4 W5 78.9(6) . 1_455
OW1 K4 W5 70.2(6) . 1_455
OW2 K4 W5 101.6(6) 2_665 1_455
OW9 K4 W5 135.2(6) 2_776 1_455
O12 K4 W5 26.4(5) 1_455 1_455
O9 K4 W5 29.3(5) 1_455 1_455
OW6 K4 W5 136.3(8) 2_665 1_455
OW2 K4 W5 142.3(6) . 1_455
O27 K4 W5 76.0(5) 1_455 1_455
O4 K4 K3 117.7(7) . 2_665
OW1 K4 K3 45.0(7) . 2_665
OW2 K4 K3 45.7(6) 2_665 2_665
OW9 K4 K3 165.6(6) 2_776 2_665
O12 K4 K3 45.9(5) 1_455 2_665
O9 K4 K3 73.1(5) 1_455 2_665
OW6 K4 K3 97.0(7) 2_665 2_665
OW2 K4 K3 122.7(6) . 2_665
O27 K4 K3 122.6(6) 1_455 2_665
W5 K4 K3 57.1(2) 1_455 2_665
O4 K4 W4 88.6(6) . 1_455
OW1 K4 W4 72.6(7) . 1_455
OW2 K4 W4 138.4(6) 2_665 1_455
OW9 K4 W4 87.0(6) 2_776 1_455
O12 K4 W4 82.2(6) 1_455 1_455
O9 K4 W4 28.2(5) 1_455 1_455
OW6 K4 W4 101.1(7) 2_665 1_455
OW2 K4 W4 138.5(6) . 1_455
O27 K4 W4 24.2(5) 1_455 1_455
W5 K4 W4 55.98(16) 1_455 1_455
K3 K4 W4 98.5(3) 2_665 1_455
OW4 K5 O26 131.5(9) 2_876 .
OW4 K5 O21 170.5(10) 2_876 .
O26 K5 O21 56.9(8) . .
OW4 K5 O19 81.5(9) 2_876 1_655
O26 K5 O19 130.8(9) . 1_655
O21 K5 O19 89.3(8) . 1_655
OW4 K5 O27 73.0(9) 2_876 .
O26 K5 O27 58.6(8) . .
O21 K5 O27 114.9(8) . .
O19 K5 O27 128.4(8) 1_655 .
OW4 K5 O20 87.2(9) 2_876 2_876
O26 K5 O20 119.6(9) . 2_876
O21 K5 O20 91.2(7) . 2_876
O19 K5 O20 92.9(7) 1_655 2_876
O27 K5 O20 128.6(8) . 2_876
OW4 K5 O21 117.6(9) 2_876 2_876
O26 K5 O21 69.5(8) . 2_876
O21 K5 O21 67.7(9) . 2_876
O19 K5 O21 133.6(7) 1_655 2_876
O27 K5 O21 98.0(8) . 2_876
O20 K5 O21 50.4(7) 2_876 2_876
OW4 K5 O4 66.9(8) 2_876 1_655
O26 K5 O4 102.3(8) . 1_655
O21 K5 O4 109.0(8) . 1_655
O19 K5 O4 52.4(6) 1_655 1_655
O27 K5 O4 76.3(7) . 1_655
O20 K5 O4 137.9(8) 2_876 1_655
O21 K5 O4 171.7(7) 2_876 1_655
OW4 K5 W8 156.8(7) 2_876 .
O26 K5 W8 32.1(6) . .
O21 K5 W8 28.5(5) . .
O19 K5 W8 102.7(6) 1_655 .
O27 K5 W8 87.2(6) . .
O20 K5 W8 115.0(6) 2_876 .
O21 K5 W8 76.1(5) 2_876 .
O4 K5 W8 97.4(5) 1_655 .
OW4 K5 W4 100.0(7) 2_876 .
O26 K5 W4 31.6(5) . .
O21 K5 W4 88.1(6) . .
O19 K5 W4 136.7(6) 1_655 .
O27 K5 W4 27.1(5) . .
O20 K5 W4 130.3(6) 2_876 .
O21 K5 W4 84.3(5) 2_876 .
O4 K5 W4 88.1(5) 1_655 .
W8 K5 W4 61.15(18) . .
OW4 K5 W7 67.1(8) 2_876 1_655
O26 K5 W7 123.5(7) . 1_655
O21 K5 W7 105.1(6) . 1_655
O19 K5 W7 26.6(4) 1_655 1_655
O27 K5 W7 101.9(6) . 1_655
O20 K5 W7 113.2(6) 2_876 1_655
O21 K5 W7 160.0(5) 2_876 1_655
O4 K5 W7 26.9(5) 1_655 1_655
W8 K5 W7 106.8(3) . 1_655
W4 K5 W7 114.8(3) . 1_655
OW4 K5 W8 106.1(7) 2_876 2_876
O26 K5 W8 94.8(6) . 2_876
O21 K5 W8 75.2(5) . 2_876
O19 K5 W8 111.1(5) 1_655 2_876
O27 K5 W8 118.7(6) . 2_876
O20 K5 W8 24.9(5) 2_876 2_876
O21 K5 W8 26.2(4) 2_876 2_876
O4 K5 W8 161.9(6) 1_655 2_876
W8 K5 W8 93.7(2) . 2_876
W4 K5 W8 109.9(3) . 2_876
W7 K5 W8 135.3(3) 1_655 2_876
OW5 K6 OW8 77.5(11) 1_545 2_776
OW5 K6 O33 104.8(11) 1_545 1_545
OW8 K6 O33 70.6(10) 2_776 1_545
OW5 K6 O16 77.7(10) 1_545 .
OW8 K6 O16 126.2(9) 2_776 .
O33 K6 O16 162.6(10) 1_545 .
OW5 K6 O10 66.0(9) 1_545 .
OW8 K6 O10 69.3(9) 2_776 .
O33 K6 O10 139.9(9) 1_545 .
O16 K6 O10 57.1(7) . .
OW5 K6 O13 62.5(10) 1_545 1_545
OW8 K6 O13 99.8(9) 2_776 1_545
O33 K6 O13 58.9(10) 1_545 1_545
O16 K6 O13 109.5(9) . 1_545
O10 K6 O13 128.5(8) . 1_545
OW5 K6 OW10 150.9(10) 1_545 1_445
OW8 K6 OW10 73.5(10) 2_776 1_445
O33 K6 OW10 67.7(10) 1_545 1_445
O16 K6 OW10 118.2(9) . 1_445
O10 K6 OW10 100.9(9) . 1_445
O13 K6 OW10 124.8(10) 1_545 1_445
OW5 K6 OW3 127.4(10) 1_545 1_545
OW8 K6 OW3 121.9(10) 2_776 1_545
O33 K6 OW3 53.5(9) 1_545 1_545
O16 K6 OW3 111.1(8) . 1_545
O10 K6 OW3 162.3(8) . 1_545
O13 K6 OW3 65.9(8) 1_545 1_545
OW10 K6 OW3 72.2(9) 1_445 1_545
OW5 K6 W6 69.1(8) 1_545 .
OW8 K6 W6 98.7(8) 2_776 .
O33 K6 W6 169.0(7) 1_545 .
O16 K6 W6 27.5(5) . .
O10 K6 W6 29.6(5) . .
O13 K6 W6 122.2(7) 1_545 .
OW10 K6 W6 112.9(8) 1_445 .
OW3 K6 W6 137.6(6) 1_545 .
OW5 K6 Ni3 74.5(8) 1_545 1_545
OW8 K6 Ni3 74.9(7) 2_776 1_545
O33 K6 Ni3 32.4(7) 1_545 1_545
O16 K6 Ni3 139.8(7) . 1_545
O10 K6 Ni3 130.9(6) . 1_545
O13 K6 Ni3 30.8(6) 1_545 1_545
OW10 K6 Ni3 99.8(8) 1_445 1_545
OW3 K6 Ni3 66.7(6) 1_545 1_545
W6 K6 Ni3 143.5(4) . 1_545
OW5 K6 W2 66.7(8) 1_545 1_545
OW8 K6 W2 122.2(8) 2_776 1_545
O33 K6 W2 76.4(8) 1_545 1_545
O16 K6 W2 89.2(6) . 1_545
O10 K6 W2 126.3(6) . 1_545
O13 K6 W2 23.3(5) 1_545 1_545
OW10 K6 W2 132.7(7) 1_445 1_545
OW3 K6 W2 61.9(6) 1_545 1_545
W6 K6 W2 108.2(3) . 1_545
Ni3 K6 W2 53.13(17) 1_545 1_545
OW5 K6 K1 39.3(8) 1_545 .
OW8 K6 K1 115.8(9) 2_776 .
O33 K6 K1 124.6(8) 1_545 .
O16 K6 K1 47.9(6) . .
O10 K6 K1 74.3(5) . .
O13 K6 K1 65.9(6) 1_545 .
OW10 K6 K1 165.9(8) 1_445 .
OW3 K6 K1 108.4(6) 1_545 .
W6 K6 K1 56.7(2) . .
Ni3 K6 K1 93.2(3) 1_545 .
W2 K6 K1 53.0(2) 1_545 .
K4 OW1 K3 92.4(12) . 2_665
K4 OW1 K1 88.6(9) . 1_455
K3 OW1 K1 172.0(10) 2_665 1_455
K3 OW2 K4 87.3(7) . 2_665
K3 OW2 K4 154.4(11) . .
K4 OW2 K4 98.3(8) 2_665 .
K6 OW5 K1 102.9(11) 1_565 1_565
K1 OW6 K4 90.6(10) 2_765 2_665
K1 OW6 K2 85.6(10) 2_765 2_775
K4 OW6 K2 166.0(12) 2_665 2_775

loop_
_geom_bond_atom_site_label_1
_geom_bond_atom_site_label_2
_geom_bond_distance
_geom_bond_site_symmetry_2
W1 O5 1.76(2) .
W1 O3 1.85(3) .
W1 O25 1.86(3) .
W1 O24 1.86(2) .
W1 O1 1.91(3) .
W1 O11 2.35(2) .
W1 K3 3.699(10) 2_765
W1 K2 3.859(10) .
W2 O8 1.75(3) .
W2 O13 1.81(3) .
W2 O29 1.89(3) .
W2 O7 1.96(3) .
W2 O24 2.07(2) .
W2 O11 2.34(2) .
W2 K2 3.558(9) 2_775
W2 K1 3.753(10) 1_565
W2 K2 3.811(10) .
W2 K6 4.082(12) 1_565
W3 O23 1.72(3) .
W3 O14 1.78(3) .
W3 O35 1.95(2) .
W3 O29 1.97(2) .
W3 O6 1.98(3) .
W3 O17 2.36(3) .
W3 K1 3.714(9) 1_565
W3 K2 3.724(9) .
W4 O27 1.73(3) .
W4 O28 1.78(3) .
W4 O32 1.93(3) .
W4 O26 1.96(3) .
W4 O9 2.00(3) .
W4 O22 2.36(2) .
W4 K5 3.716(11) .
W4 K4 4.091(13) 1_655
W5 O12 1.74(3) .
W5 O9 1.87(3) .
W5 O2 1.89(3) .
W5 O1 1.94(3) .
W5 O35 1.95(3) .
W5 O17 2.38(2) .
W5 K3 3.751(9) 2_765
W5 K4 3.791(11) 1_655
W5 K2 3.794(10) .
W6 O16 1.73(2) .
W6 O10 1.83(2) .
W6 O32 1.93(3) .
W6 O18 1.94(3) .
W6 O3 2.02(2) .
W6 O22 2.31(2) .
W6 K6 3.657(11) .
W6 K1 3.832(9) .
W7 O4 1.73(3) .
W7 O19 1.77(2) .
W7 O18 1.93(3) .
W7 O7 1.94(3) .
W7 O25 2.07(2) .
W7 O11 2.36(2) .
W7 K5 3.806(12) 1_455
W8 O20 1.70(3) .
W8 O21 1.73(2) .
W8 O6 1.89(3) .
W8 O26 1.91(3) .
W8 O2 2.02(3) .
W8 O17 2.33(2) .
W8 K5 3.592(11) .
W8 K5 3.867(11) 2_876
Si1 O15 1.62(2) .
Si1 O17 1.64(3) .
Si1 O22 1.64(2) .
Si1 O11 1.66(2) .
Ni1 O10 2.02(2) .
Ni1 O30 2.03(2) 2_776
Ni1 O34 2.05(3) .
Ni1 O36 2.05(3) 2_776
Ni1 O28 2.08(3) .
Ni1 O22 2.18(2) .
Ni1 Ni4 2.895(5) .
Ni2 O14 1.99(3) .
Ni2 O34 2.01(3) 2_776
Ni2 O36 2.02(4) .
Ni2 O15 2.09(2) .
Ni2 O20 2.10(3) .
Ni2 O31 2.12(3) .
Ni2 Ni4 2.975(5) .
Ni3 O13 2.01(3) .
Ni3 O30 2.03(2) .
Ni3 O19 2.08(2) .
Ni3 O15 2.09(2) .
Ni3 O33 2.11(4) .
Ni3 O36 2.12(3) .
Ni3 Ni4 2.957(5) .
Ni3 K6 3.861(12) 1_565
Ni4 O30 2.02(2) .
Ni4 O30 2.02(2) 2_776
Ni4 O34 2.04(3) 2_776
Ni4 O34 2.04(3) .
Ni4 O15 2.14(2) .
Ni4 O15 2.14(2) 2_776
Ni4 Ni1 2.895(5) 2_776
Ni4 Ni3 2.957(5) 2_776
Ni4 Ni2 2.975(5) 2_776
O1 K3 2.92(3) 2_765
O1 K2 2.95(3) .
O4 K4 2.73(3) .
O4 K5 3.26(3) 1_455
O5 K1 2.68(2) 2_765
O5 K3 2.81(3) 2_765
O8 K2 2.87(3) 2_775
O8 K1 3.03(3) 1_565
O8 K3 3.09(3) 1_565
O9 K4 3.07(3) 1_655
O10 K6 2.89(3) .
O12 K3 2.91(3) 2_765
O12 K4 2.97(3) 1_655
O13 K6 2.94(3) 1_565
O16 K3 2.64(3) .
O16 K6 2.86(3) .
O16 K1 3.21(3) .
O19 K5 2.93(3) 1_455
O20 K5 3.02(3) 2_876
O21 K5 2.92(3) .
O21 K5 3.22(3) 2_876
O23 K1 2.89(3) 1_565
O24 K2 2.77(2) 2_775
O24 K2 2.89(2) .
O26 K5 2.90(3) .
O27 K5 2.96(3) .
O27 K4 3.31(3) 1_655
O29 K2 2.78(3) .
O29 K1 2.99(3) 1_565
O30 Ni1 2.03(2) 2_776
O32 K1 2.67(3) .
O33 K6 2.86(4) 1_565
O34 Ni2 2.01(3) 2_776
O35 K2 2.75(2) .
O36 Ni1 2.05(3) 2_776
K1 O5 2.68(2) 2_765
K1 OW6 2.76(4) 2_765
K1 OW5 2.81(4) 1_545
K1 O23 2.89(3) 1_545
K1 O29 2.99(3) 1_545
K1 O8 3.03(3) 1_545
K1 OW1 3.22(3) 1_655
K1 W3 3.714(9) 1_545
K1 W2 3.753(10) 1_545
K2 O24 2.77(2) 2_775
K2 OW11 2.80(6) .
K2 O8 2.87(3) 2_775
K2 OW6 3.25(4) 2_775
K2 W2 3.558(9) 2_775
K3 OW12 2.75(6) 1_545
K3 O5 2.81(3) 2_765
K3 OW1 2.86(3) 2_665
K3 OW2 2.90(3) .
K3 O12 2.91(3) 2_765
K3 O1 2.92(3) 2_765
K3 O8 3.09(3) 1_545
K3 W1 3.699(10) 2_765
K3 W5 3.751(9) 2_765
K3 K2 3.959(14) 2_765
K3 K4 4.042(14) 2_665
K4 OW1 2.74(4) .
K4 OW2 2.96(3) 2_665
K4 OW9 2.96(3) 2_776
K4 O12 2.97(3) 1_455
K4 O9 3.07(3) 1_455
K4 OW6 3.11(4) 2_665
K4 OW2 3.13(3) .
K4 O27 3.31(3) 1_455
K4 W5 3.791(11) 1_455
K4 K3 4.042(15) 2_665
K4 W4 4.091(13) 1_455
K5 OW4 2.77(4) 2_876
K5 O19 2.93(3) 1_655
K5 O20 3.02(3) 2_876
K5 O21 3.22(3) 2_876
K5 O4 3.26(3) 1_655
K5 W7 3.806(12) 1_655
K5 W8 3.867(11) 2_876
K6 OW5 2.72(4) 1_545
K6 OW8 2.84(4) 2_776
K6 O33 2.86(4) 1_545
K6 O13 2.94(3) 1_545
K6 OW10 2.97(4) 1_445
K6 OW3 3.17(3) 1_545
K6 Ni3 3.861(12) 1_545
K6 W2 4.082(12) 1_545
OW1 K3 2.86(3) 2_665
OW1 K1 3.22(3) 1_455
OW2 K4 2.96(3) 2_665
OW3 K6 3.17(3) 1_565
OW4 K5 2.77(4) 2_876
OW5 K6 2.72(4) 1_565
OW5 K1 2.81(4) 1_565
OW6 K1 2.76(4) 2_765
OW6 K4 3.11(4) 2_665
OW6 K2 3.25(4) 2_775
OW8 K6 2.84(4) 2_776
OW9 K4 2.96(3) 2_776
OW10 K6 2.97(4) 1_665
OW12 K3 2.75(6) 1_565
